data_4341032
loop_
_publ_author_name
'Yadav, Mahendra'
'Linehan, John C.'
'Karkamkar, Abhijeet J.'
'van der Eide, Edwin'
'Heldebrant, David J.'

_publ_section_title
;
 Homogeneous hydrogenation of CO&#x2082; to methyl formate utilizing
 switchable ionic liquids.
;
_journal_issue 18
_journal_name_full 'Inorganic chemistry'
_journal_page_first 9849
_journal_page_last 9854
_journal_paper_doi 10.1021/ic501378w
_journal_volume 53
_journal_year 2014
_chemical_formula_moiety 'C9 H17 N2, C H O2'
_chemical_formula_sum 'C10 H18 N2 O2'
_chemical_formula_weight 198.26
_chemical_name_common '[DBU-H]+[HCO2]-'
_chemical_name_systematic
;
 ?
;
_space_group_crystal_system orthorhombic
_space_group_IT_number 19
_space_group_name_Hall 'P 2ac 2ab'
_space_group_name_H-M_alt 'P 21 21 21'
_symmetry_space_group_name_Hall 'P 2ac 2ab'
_symmetry_space_group_name_H-M 'P 21 21 21'
_atom_sites_solution_hydrogens mixed
_atom_sites_solution_primary direct
_audit_creation_date 2013-06-08
_audit_creation_method
;
  Olex2 1.2
  (compiled Apr 23 2013 17:59:47, GUI svn.r4466)
;
_cell_angle_alpha 90
_cell_angle_beta 90
_cell_angle_gamma 90
_cell_formula_units_Z 4
_cell_length_a 5.9772(3)
_cell_length_b 12.3164(6)
_cell_length_c 14.0486(9)
_cell_measurement_reflns_used 2160
_cell_measurement_temperature 140
_cell_measurement_theta_max 28.20
_cell_measurement_theta_min 2.90
_cell_volume 1034.22(10)
_computing_molecular_graphics
;
O. V. Dolomanov, L. J. Bourhis, R. J. Gildea, J. A. K. Howard and H. Puschmann,
OLEX2: a complete structure solution, refinement and analysis program.
J. Appl. Cryst. (2009). 42, 339-341.
;
_computing_publication_material
;
O. V. Dolomanov, L. J. Bourhis, R. J. Gildea, J. A. K. Howard and H. Puschmann,
OLEX2: a complete structure solution, refinement and analysis program.
J. Appl. Cryst. (2009). 42, 339-341.
;
_computing_structure_refinement
;
SHELXL, G.M. Sheldrick, Acta Cryst.
(2008). A64, 112-122
;
_computing_structure_solution
;
SHELXS, G.M. Sheldrick, Acta Cryst.
(2008). A64, 112-122
;
_diffrn_ambient_temperature 140.0
_diffrn_measured_fraction_theta_full 0.996
_diffrn_measured_fraction_theta_max 0.997
_diffrn_measurement_device_type 'CCD area detector'
_diffrn_measurement_method 'phi and omega scans'
_diffrn_radiation_monochromator graphite
_diffrn_radiation_type MoK\a
_diffrn_radiation_wavelength 0.71073
_diffrn_reflns_av_R_equivalents 0.0195
_diffrn_reflns_av_unetI/netI 0.0292
_diffrn_reflns_Laue_measured_fraction_full 0.996
_diffrn_reflns_Laue_measured_fraction_max 0.997
_diffrn_reflns_limit_h_max 7
_diffrn_reflns_limit_h_min -7
_diffrn_reflns_limit_k_max 16
_diffrn_reflns_limit_k_min -16
_diffrn_reflns_limit_l_max 18
_diffrn_reflns_limit_l_min -16
_diffrn_reflns_number 5821
_diffrn_reflns_point_group_measured_fraction_full 0.996
_diffrn_reflns_point_group_measured_fraction_max 0.986
_diffrn_reflns_theta_full 25.242
_diffrn_reflns_theta_max 28.281
_diffrn_reflns_theta_min 2.199
_exptl_absorpt_coefficient_mu 0.089
_exptl_absorpt_correction_T_max 1.0000
_exptl_absorpt_correction_T_min 0.9235
_exptl_absorpt_correction_type multi-scan
_exptl_absorpt_process_details
;
SADABS-2008/1 (Bruker,2008) was used for absorption correction.
wR2(int) was 0.1047 before and 0.0363 after correction.
The Ratio of minimum to maximum transmission is 0.9235.
The \l/2 correction factor is 0.0015.
;
_exptl_crystal_colour 'clear colourless'
_exptl_crystal_colour_lustre clear
_exptl_crystal_colour_primary colourless
_exptl_crystal_density_diffrn 1.273
_exptl_crystal_description plate
_exptl_crystal_F_000 432
_exptl_crystal_recrystallization_method
;
Grown from a supersaturated solution of the material in DBU, at room 
temperature.
;
_exptl_crystal_size_max 0.5
_exptl_crystal_size_mid 0.2
_exptl_crystal_size_min 0.04
_refine_diff_density_max 0.228
_refine_diff_density_min -0.184
_refine_diff_density_rms 0.033
_refine_ls_abs_structure_details
;
 Flack x determined using 865 quotients [(I+)-(I-)]/[(I+)+(I-)]
 (Parsons and Flack (2004), Acta Cryst. A60, s61).
;
_refine_ls_abs_structure_Flack -0.5(5)
_refine_ls_extinction_method none
_refine_ls_goodness_of_fit_ref 1.013
_refine_ls_hydrogen_treatment mixed
_refine_ls_matrix_type full
_refine_ls_number_parameters 130
_refine_ls_number_reflns 2520
_refine_ls_number_restraints 1
_refine_ls_restrained_S_all 1.013
_refine_ls_R_factor_all 0.0433
_refine_ls_R_factor_gt 0.0365
_refine_ls_shift/su_max 0.000
_refine_ls_shift/su_mean 0.000
_refine_ls_structure_factor_coef Fsqd
_refine_ls_weighting_details
;
 w=1/[\s^2^(Fo^2^)+(0.0453P)^2^+0.1200P]
 where P=(Fo^2^+2Fc^2^)/3
;
_refine_ls_weighting_scheme calc
_refine_ls_wR_factor_gt 0.0840
_refine_ls_wR_factor_ref 0.0871
_reflns_Friedel_coverage 0.690
_reflns_Friedel_fraction_full 0.996
_reflns_Friedel_fraction_max 0.970
_reflns_number_gt 2258
_reflns_number_total 2520
_reflns_threshold_expression 'I > 2\s(I)'
_cod_data_source_file ic501378w_si_001.cif
_cod_data_source_block ee36dh_0m
_cod_depositor_comments 'Adding full bibliography for 4341032.cif.'
_cod_database_code 4341032
_olex2_refinement_description
;
1. Fixed Uiso
 At 1.2 times of:
  All C(H) groups, All C(H,H) groups, All N(H) groups
2. Restrained distances
 N1-H1
 0.88 with sigma of 0.02
3.a Secondary CH2 refined with riding coordinates:
 C1(H1A,H1B), C2(H2A,H2B), C3(H3A,H3B), C4(H4A,H4B), C5(H5A,H5B), C6(H6A,H6B),
 C7(H7A,H7B), C8(H8A,H8B)
3.b Aromatic/amide H refined with riding coordinates:
 C10(H10)
;
_shelx_space_group_comment
;
The symmetry employed for this shelxl refinement is uniquely defined
by the following loop, which should always be used as a source of
symmetry information in preference to the above space-group names.
They are only intended as comments.
;
_shelxl_version_number 2013-2

loop_
_space_group_symop_operation_xyz
'x, y, z'
'-x+1/2, -y, z+1/2'
'-x, y+1/2, -z+1/2'
'x+1/2, -y+1/2, -z'

loop_
_atom_site_label
_atom_site_type_symbol
_atom_site_fract_x
_atom_site_fract_y
_atom_site_fract_z
_atom_site_U_iso_or_equiv
_atom_site_adp_type
_atom_site_occupancy
_atom_site_site_symmetry_order
_atom_site_calc_flag
_atom_site_refinement_flags_posn
_atom_site_refinement_flags_adp
N1 N 0.2821(3) 0.73567(12) 0.70696(11) 0.0220(3) Uani 1 1 d D .
H1 H 0.179(3) 0.7756(15) 0.7310(14) 0.026 Uiso 1 1 d D U
N2 N 0.5912(2) 0.62910(11) 0.73652(10) 0.0218(3) Uani 1 1 d . .
C1 C 0.2869(4) 0.71504(16) 0.60487(13) 0.0298(4) Uani 1 1 d . .
H1A H 0.3815 0.7699 0.5727 0.036 Uiso 1 1 calc R U
H1B H 0.1338 0.7200 0.5784 0.036 Uiso 1 1 calc R U
C2 C 0.3811(4) 0.60263(15) 0.58805(13) 0.0324(5) Uani 1 1 d . .
H2A H 0.2775 0.5473 0.6139 0.039 Uiso 1 1 calc R U
H2B H 0.3985 0.5896 0.5189 0.039 Uiso 1 1 calc R U
C3 C 0.6056(4) 0.59402(15) 0.63685(14) 0.0311(4) Uani 1 1 d . .
H3A H 0.6583 0.5179 0.6343 0.037 Uiso 1 1 calc R U
H3B H 0.7159 0.6397 0.6028 0.037 Uiso 1 1 calc R U
C4 C 0.7760(3) 0.59530(15) 0.79964(15) 0.0271(4) Uani 1 1 d . .
H4A H 0.8390 0.6605 0.8310 0.033 Uiso 1 1 calc R U
H4B H 0.8958 0.5623 0.7605 0.033 Uiso 1 1 calc R U
C5 C 0.7054(3) 0.51446(14) 0.87585(14) 0.0262(4) Uani 1 1 d . .
H5A H 0.6042 0.4601 0.8468 0.031 Uiso 1 1 calc R U
H5B H 0.8398 0.4756 0.8990 0.031 Uiso 1 1 calc R U
C6 C 0.5881(4) 0.56597(16) 0.96000(14) 0.0318(4) Uani 1 1 d . .
H6A H 0.6938 0.6161 0.9917 0.038 Uiso 1 1 calc R U
H6B H 0.5498 0.5082 1.0062 0.038 Uiso 1 1 calc R U
C7 C 0.3756(3) 0.62851(16) 0.93559(13) 0.0298(4) Uani 1 1 d . .
H7A H 0.3074 0.6552 0.9954 0.036 Uiso 1 1 calc R U
H7B H 0.2678 0.5780 0.9056 0.036 Uiso 1 1 calc R U
C8 C 0.4124(3) 0.72549(13) 0.86853(13) 0.0246(4) Uani 1 1 d . .
H8A H 0.2865 0.7769 0.8763 0.029 Uiso 1 1 calc R U
H8B H 0.5510 0.7636 0.8878 0.029 Uiso 1 1 calc R U
C9 C 0.4308(3) 0.69532(12) 0.76538(12) 0.0183(3) Uani 1 1 d . .
O1 O 0.3049(2) 0.65042(11) 0.35323(10) 0.0363(4) Uani 1 1 d . .
O2 O 0.4584(2) 0.63859(11) 0.20849(11) 0.0329(3) Uani 1 1 d . .
C10 C 0.3111(3) 0.62073(14) 0.26966(14) 0.0265(4) Uani 1 1 d . .
H10 H 0.1874 0.5786 0.2488 0.032 Uiso 1 1 calc R U

loop_
_atom_site_aniso_label
_atom_site_aniso_U_11
_atom_site_aniso_U_22
_atom_site_aniso_U_33
_atom_site_aniso_U_23
_atom_site_aniso_U_13
_atom_site_aniso_U_12
N1 0.0207(7) 0.0250(7) 0.0203(8) -0.0005(6) 0.0020(7) 0.0044(6)
N2 0.0218(7) 0.0217(6) 0.0220(7) 0.0003(6) 0.0031(6) 0.0042(6)
C1 0.0349(11) 0.0362(10) 0.0183(9) 0.0021(7) -0.0007(9) 0.0026(9)
C2 0.0484(12) 0.0309(9) 0.0180(9) -0.0049(7) 0.0032(9) -0.0030(9)
C3 0.0409(11) 0.0272(8) 0.0251(9) -0.0029(8) 0.0124(9) 0.0065(9)
C4 0.0180(8) 0.0256(8) 0.0379(10) 0.0038(8) -0.0002(8) 0.0042(7)
C5 0.0215(9) 0.0237(8) 0.0335(10) 0.0023(7) -0.0068(9) 0.0032(7)
C6 0.0355(11) 0.0356(10) 0.0243(9) 0.0039(8) -0.0070(9) 0.0045(9)
C7 0.0351(10) 0.0365(9) 0.0179(8) 0.0004(8) 0.0042(8) 0.0084(9)
C8 0.0283(10) 0.0243(8) 0.0210(9) -0.0054(7) -0.0016(8) 0.0058(7)
C9 0.0175(8) 0.0165(7) 0.0210(8) -0.0007(6) 0.0025(7) -0.0011(6)
O1 0.0337(8) 0.0410(8) 0.0340(8) 0.0023(6) -0.0012(7) 0.0011(6)
O2 0.0288(7) 0.0345(7) 0.0354(8) 0.0020(6) 0.0014(6) -0.0098(6)
C10 0.0211(9) 0.0223(8) 0.0361(10) 0.0026(7) -0.0046(8) -0.0023(7)

loop_
_atom_type_symbol
_atom_type_description
_atom_type_scat_dispersion_real
_atom_type_scat_dispersion_imag
_atom_type_scat_source
C C 0.0033 0.0016 'International Tables Vol C Tables 4.2.6.8 and 6.1.1.4'
H H 0.0000 0.0000 'International Tables Vol C Tables 4.2.6.8 and 6.1.1.4'
N N 0.0061 0.0033 'International Tables Vol C Tables 4.2.6.8 and 6.1.1.4'
O O 0.0106 0.0060 'International Tables Vol C Tables 4.2.6.8 and 6.1.1.4'

loop_
_geom_angle_atom_site_label_1
_geom_angle_atom_site_label_2
_geom_angle_atom_site_label_3
_geom_angle
C9 N1 C1 122.56(16)
C3 N2 C4 116.48(14)
C9 N2 C3 121.11(15)
C9 N2 C4 122.15(15)
N1 C1 C2 108.70(16)
C3 C2 C1 108.89(16)
N2 C3 C2 111.10(15)
N2 C4 C5 113.55(15)
C6 C5 C4 113.80(15)
C5 C6 C7 114.95(16)
C6 C7 C8 114.28(17)
C9 C8 C7 114.21(14)
N1 C9 N2 122.32(16)
N1 C9 C8 117.54(15)
N2 C9 C8 120.14(15)
O1 C10 O2 128.69(18)

loop_
_geom_bond_atom_site_label_1
_geom_bond_atom_site_label_2
_geom_bond_distance
N1 C1 1.457(2)
N1 C9 1.308(2)
N2 C3 1.468(2)
N2 C4 1.476(2)
N2 C9 1.322(2)
C1 C2 1.513(3)
C2 C3 1.511(3)
C4 C5 1.522(3)
C5 C6 1.514(3)
C6 C7 1.524(3)
C7 C8 1.537(2)
C8 C9 1.500(2)
O1 C10 1.230(2)
O2 C10 1.250(2)

loop_
_geom_hbond_atom_site_label_D
_geom_hbond_atom_site_label_H
_geom_hbond_atom_site_label_A
_geom_hbond_distance_DH
_geom_hbond_distance_HA
_geom_hbond_distance_DA
_geom_hbond_angle_DHA
_geom_hbond_site_symmetry_A
N1 H1 O2 0.857(18) 1.893(18) 2.748(2) 177(2) 4_466
C2 H2B O1 0.99 2.51 3.382(2) 147.0 .
C8 H8A O2 0.99 2.52 3.367(2) 143.5 4_466
